data_4024068
loop_
_publ_author_name
'Masayuki Yamashita'
'Navnath Dnyanoba Yadav'
'Takeshi Sawaki'
'Ikuko Takao'
'Ikuo Kawasaki'
'Yasuko Sugimoto'
'Akemi Miyatake'
'Kousuke Murai'
'Ayano Takahara'
'Ai Kurume'
'Shunsaku Ohta'

_publ_section_title
;
 Asymmetric Total Synthesis of (-)-Linderol A
;
_journal_name_full 'Journal of Organic Chemistry'
_journal_page_first 5697
_journal_page_last 5703
_journal_paper_doi 10.1021/jo070682+
_journal_volume 72
_journal_year 2007
_chemical_absolute_configuration rm
_chemical_formula_moiety 'C38 H46 O6 '
_chemical_formula_sum 'C38 H46 O6'
_chemical_formula_weight 598.78
_space_group_IT_number 4
_symmetry_cell_setting monoclinic
_symmetry_Int_Tables_number 4
_symmetry_space_group_name_Hall 'P 2yb'
_symmetry_space_group_name_H-M 'P 1 21 1'
_audit_creation_date 2006-04-05
_audit_creation_method 'by CrystalStructure 3.7.0'
_cell_angle_alpha 90.0000
_cell_angle_beta 92.526(6)
_cell_angle_gamma 90.0000
_cell_formula_units_Z 4
_cell_length_a 10.4553(9)
_cell_length_b 23.320(2)
_cell_length_c 13.9462(12)
_cell_measurement_reflns_used 27695
_cell_measurement_temperature 296.1
_cell_measurement_theta_max 68.2
_cell_measurement_theta_min 3.2
_cell_volume 3397.0(5)
_computing_cell_refinement 'PROCESS-AUTO (Rigaku, 1998)'
_computing_data_collection 'PROCESS-AUTO (Rigaku, 1998)'
_computing_data_reduction 'CrystalStructure (R/MSC, Rigaku, 2005)'
_computing_molecular_graphics 'ORTEP (Johnson, 1976)'
_computing_publication_material 'CrystalStructure (R/MSC, Rigaku, 2005)'
_computing_structure_refinement 'SHELXL97 (Sheldrick, 1997)'
_computing_structure_solution 'SHELXS97 (Sheldrick, 1997)'
_diffrn_detector_area_resol_mean 10.00
_diffrn_measured_fraction_theta_full 0.982
_diffrn_measured_fraction_theta_max 0.982
_diffrn_measurement_device_type 'Rigaku RAXIS-RAPID'
_diffrn_measurement_method \w
_diffrn_radiation_type 'Cu K\a'
_diffrn_radiation_wavelength 1.54187
_diffrn_reflns_av_R_equivalents 0.051
_diffrn_reflns_limit_h_max 11
_diffrn_reflns_limit_h_min -12
_diffrn_reflns_limit_k_max 27
_diffrn_reflns_limit_k_min -28
_diffrn_reflns_limit_l_max 16
_diffrn_reflns_limit_l_min -16
_diffrn_reflns_number 32896
_diffrn_reflns_theta_full 68.23
_diffrn_reflns_theta_max 68.23
_exptl_absorpt_coefficient_mu 0.622
_exptl_absorpt_correction_T_max 0.856
_exptl_absorpt_correction_T_min 0.771
_exptl_absorpt_correction_type multi-scan
_exptl_absorpt_process_details
;
    Higashi, T. (1995). Program for Absorption Correction.
    Rigaku Corporation, Tokyo, Japan.
;
_exptl_crystal_colour colorless
_exptl_crystal_density_diffrn 1.171
_exptl_crystal_density_method 'not measured'
_exptl_crystal_description prism
_exptl_crystal_F_000 1288.00
_exptl_crystal_size_max 0.30
_exptl_crystal_size_mid 0.30
_exptl_crystal_size_min 0.25
_refine_diff_density_max 0.21
_refine_diff_density_min -0.18
_refine_ls_extinction_coef 0.0021(2)
_refine_ls_extinction_method SHELXL
_refine_ls_goodness_of_fit_ref 1.059
_refine_ls_hydrogen_treatment refall
_refine_ls_number_parameters 809
_refine_ls_number_reflns 6278
_refine_ls_R_factor_gt 0.0492
_refine_ls_shift/su_max 0.0000
_refine_ls_structure_factor_coef Fsqd
_refine_ls_weighting_details 'w = 1/[\s^2^(Fo^2^)+(0.0895P)^2^+0.0000P] where P=(Fo^2^+2Fc^2^)/3'
_refine_ls_weighting_scheme calc
_refine_ls_wR_factor_ref 0.1470
_reflns_number_gt 4661
_reflns_number_total 6278
_reflns_threshold_expression F^2^>2.0\s(F^2^)
_cod_data_source_file jo070682+si20070403_055255.cif
_cod_data_source_block '_AC0795rap'
_cod_original_sg_symbol_H-M 'P 21'
_cod_original_formula_sum 'C38 H46 O6 '
_cod_database_code 4024068

loop_
_symmetry_equiv_pos_site_id
_symmetry_equiv_pos_as_xyz
1 +X,+Y,+Z
2 -X,1/2+Y,-Z

loop_
_atom_site_label
_atom_site_type_symbol
_atom_site_fract_x
_atom_site_fract_y
_atom_site_fract_z
_atom_site_U_iso_or_equiv
_atom_site_adp_type
_atom_site_occupancy
_atom_site_symmetry_multiplicity
_atom_site_calc_flag
_atom_site_refinement_flags
_atom_site_disorder_assembly
_atom_site_disorder_group
O(1) O 0.3434(2) 0.36705(10) 0.33595(18) 0.0613(6) Uani 1.00 1 d . . .
O(2) O 0.4558(3) 0.42702(12) 0.2442(2) 0.0856(8) Uani 1.00 1 d . . .
O(3) O 0.2528(2) 0.61151(10) 0.34855(17) 0.0639(6) Uani 1.00 1 d . . .
O(4) O 0.1057(3) 0.60935(13) 0.6560(2) 0.0860(8) Uani 1.00 1 d . . .
O(5) O -0.0119(3) 0.76603(12) 0.4391(2) 0.0938(9) Uani 1.00 1 d . . .
O(6) O 0.4457(2) 0.53488(12) 0.2809(2) 0.0816(8) Uani 1.00 1 d . . .
O(7) O 0.8337(2) 0.48015(10) 0.16094(18) 0.0641(6) Uani 1.00 1 d . . .
O(8) O 0.9637(3) 0.42550(12) 0.2558(2) 0.0873(9) Uani 1.00 1 d . . .
O(9) O 0.7783(2) 0.23325(11) 0.15936(18) 0.0701(7) Uani 1.00 1 d . . .
O(10) O 0.6109(4) 0.22598(13) -0.1516(2) 0.1045(11) Uani 1.00 1 d . . .
O(11) O 0.5331(3) 0.06896(13) 0.0681(2) 0.1032(11) Uani 1.00 1 d . . .
O(12) O 0.9660(3) 0.31684(12) 0.2259(2) 0.0882(9) Uani 1.00 1 d . . .
C(1) C 0.3958(3) 0.31717(14) 0.2877(2) 0.0600(8) Uani 1.00 1 d . . .
C(2) C 0.4500(4) 0.27574(16) 0.3643(2) 0.0667(9) Uani 1.00 1 d . . .
C(3) C 0.4815(4) 0.21843(18) 0.3147(3) 0.0815(12) Uani 1.00 1 d . . .
C(4) C 0.3725(4) 0.19525(19) 0.2505(3) 0.0837(12) Uani 1.00 1 d . . .
C(5) C 0.3278(4) 0.23744(19) 0.1748(3) 0.0768(11) Uani 1.00 1 d . . .
C(6) C 0.2887(4) 0.29256(18) 0.2248(2) 0.0702(10) Uani 1.00 1 d . . .
C(7) C 0.2221(5) 0.2142(2) 0.1081(4) 0.1082(17) Uani 1.00 1 d . . .
C(8) C 0.3781(3) 0.41938(16) 0.3073(2) 0.0623(9) Uani 1.00 1 d . . .
C(9) C 0.3193(3) 0.46573(14) 0.3602(2) 0.0573(8) Uani 1.00 1 d . . .
C(10) C 0.2202(3) 0.45205(14) 0.4320(2) 0.0571(8) Uani 1.00 1 d . . .
C(11) C 0.1440(3) 0.50522(14) 0.4607(2) 0.0555(8) Uani 1.00 1 d . . .
C(12) C 0.2358(3) 0.55400(13) 0.4895(2) 0.0562(8) Uani 1.00 1 d . . .
C(13) C 0.1701(3) 0.61177(16) 0.4982(2) 0.0590(8) Uani 1.00 1 d . . .
C(14) C 0.1035(4) 0.63747(17) 0.5703(2) 0.0665(9) Uani 1.00 1 d . . .
C(15) C 0.0409(4) 0.68982(18) 0.5523(3) 0.0755(11) Uani 1.00 1 d . . .
C(16) C 0.0473(4) 0.71481(16) 0.4638(3) 0.0713(10) Uani 1.00 1 d . . .
C(17) C 0.1171(3) 0.69136(14) 0.3911(2) 0.0641(9) Uani 1.00 1 d . . .
C(18) C 0.1794(3) 0.64050(14) 0.4117(2) 0.0592(8) Uani 1.00 1 d . . .
C(19) C 0.3228(3) 0.56864(16) 0.4065(2) 0.0584(8) Uani 1.00 1 d . . .
C(20) C 0.3605(3) 0.51949(16) 0.3468(2) 0.0605(8) Uani 1.00 1 d . . .
C(21) C 0.0439(3) 0.49263(17) 0.5360(2) 0.0643(9) Uani 1.00 1 d . . .
C(22) C -0.0591(4) 0.4517(2) 0.4982(3) 0.0839(12) Uani 1.00 1 d . . .
C(23) C 0.1033(4) 0.4715(2) 0.6326(3) 0.0818(12) Uani 1.00 1 d . . .
C(24) C 0.0201(5) 0.6275(2) 0.7264(3) 0.1057(17) Uani 1.00 1 d . . .
C(25) C -0.0874(6) 0.7923(2) 0.5079(5) 0.117(2) Uani 1.00 1 d . . .
C(26) C 0.5651(4) 0.2994(2) 0.4275(3) 0.0769(11) Uani 1.00 1 d . . .
C(27) C 0.6190(6) 0.2514(2) 0.4936(4) 0.115(2) Uani 1.00 1 d . . .
C(28) C 0.6745(4) 0.3186(2) 0.3631(4) 0.0982(15) Uani 1.00 1 d . . .
C(29) C 0.5264(4) 0.3485(2) 0.4935(2) 0.0732(11) Uani 1.00 1 d . . .
C(30) C 0.4392(4) 0.3368(2) 0.5662(2) 0.0785(11) Uani 1.00 1 d . . .
C(31) C 0.4113(4) 0.3777(2) 0.6334(2) 0.0861(13) Uani 1.00 1 d . . .
C(32) C 0.4691(4) 0.4327(2) 0.6323(3) 0.0826(13) Uani 1.00 1 d . . .
C(33) C 0.4444(5) 0.4747(2) 0.7028(3) 0.1021(17) Uani 1.00 1 d . . .
C(34) C 0.5014(6) 0.5277(3) 0.6957(4) 0.110(2) Uani 1.00 1 d . . .
C(35) C 0.5808(6) 0.5412(2) 0.6216(4) 0.1123(18) Uani 1.00 1 d . . .
C(36) C 0.6054(5) 0.5007(2) 0.5545(4) 0.0996(15) Uani 1.00 1 d . . .
C(37) C 0.5512(4) 0.4453(2) 0.5587(3) 0.0792(12) Uani 1.00 1 d . . .
C(38) C 0.5787(4) 0.4021(2) 0.4918(3) 0.0782(11) Uani 1.00 1 d . . .
C(39) C 0.8847(3) 0.53281(16) 0.2072(2) 0.0619(9) Uani 1.00 1 d . . .
C(40) C 0.9204(4) 0.57484(17) 0.1285(2) 0.0661(9) Uani 1.00 1 d . . .
C(41) C 0.9532(4) 0.63260(19) 0.1775(3) 0.0804(12) Uani 1.00 1 d . . .
C(42) C 0.8495(5) 0.65341(19) 0.2418(3) 0.0829(12) Uani 1.00 1 d . . .
C(43) C 0.8191(4) 0.61106(19) 0.3191(3) 0.0776(11) Uani 1.00 1 d . . .
C(44) C 0.7812(4) 0.55447(18) 0.2708(3) 0.0735(11) Uani 1.00 1 d . . .
C(45) C 0.7190(5) 0.6324(2) 0.3856(3) 0.0999(15) Uani 1.00 1 d . . .
C(46) C 0.8792(4) 0.42986(17) 0.1917(2) 0.0653(9) Uani 1.00 1 d . . .
C(47) C 0.8222(3) 0.38100(14) 0.1399(2) 0.0594(8) Uani 1.00 1 d . . .
C(48) C 0.7128(3) 0.38966(14) 0.0684(2) 0.0620(9) Uani 1.00 1 d . . .
C(49) C 0.6416(3) 0.33375(16) 0.0434(2) 0.0591(8) Uani 1.00 1 d . . .
C(50) C 0.7390(3) 0.28776(16) 0.0158(2) 0.0626(9) Uani 1.00 1 d . . .
C(51) C 0.6828(4) 0.22820(16) 0.0089(2) 0.0650(9) Uani 1.00 1 d . . .
C(52) C 0.6170(4) 0.19966(19) -0.0639(3) 0.0767(11) Uani 1.00 1 d . . .
C(53) C 0.5643(5) 0.14538(19) -0.0462(3) 0.0824(12) Uani 1.00 1 d . . .
C(54) C 0.5815(4) 0.12192(17) 0.0438(3) 0.0774(11) Uani 1.00 1 d . . .
C(55) C 0.6520(4) 0.14883(17) 0.1177(3) 0.0707(10) Uani 1.00 1 d . . .
C(56) C 0.7019(3) 0.20149(16) 0.0968(2) 0.0634(9) Uani 1.00 1 d . . .
C(57) C 0.8367(4) 0.27745(16) 0.1005(2) 0.0647(9) Uani 1.00 1 d . . .
C(58) C 0.8716(3) 0.32870(17) 0.1581(2) 0.0640(9) Uani 1.00 1 d . . .
C(59) C 0.5294(4) 0.34023(18) -0.0292(2) 0.0715(10) Uani 1.00 1 d . . .
C(60) C 0.4228(4) 0.3770(2) 0.0075(3) 0.0897(13) Uani 1.00 1 d . . .
C(61) C 0.5687(5) 0.3635(2) -0.1266(3) 0.0918(14) Uani 1.00 1 d . . .
C(62) C 0.5424(7) 0.2023(2) -0.2284(3) 0.119(2) Uani 1.00 1 d . . .
C(63) C 0.4601(6) 0.0386(2) -0.0022(5) 0.119(2) Uani 1.00 1 d . . .
C(64) C 1.0280(4) 0.55307(18) 0.0631(3) 0.0735(11) Uani 1.00 1 d . . .
C(65) C 1.0752(5) 0.6028(2) 0.0007(3) 0.0990(16) Uani 1.00 1 d . . .
C(66) C 1.1439(4) 0.5315(2) 0.1235(3) 0.0965(14) Uani 1.00 1 d . . .
C(67) C 0.9774(4) 0.5078(2) -0.0088(3) 0.0776(11) Uani 1.00 1 d . . .
C(68) C 0.8771(5) 0.5229(2) -0.0762(3) 0.0872(13) Uani 1.00 1 d . . .
C(69) C 0.8353(6) 0.4869(3) -0.1478(3) 0.113(2) Uani 1.00 1 d . . .
C(70) C 0.8882(7) 0.4327(3) -0.1591(4) 0.114(2) Uani 1.00 1 d . . .
C(71) C 0.8502(9) 0.3959(4) -0.2357(5) 0.166(4) Uani 1.00 1 d . . .
C(72) C 0.9129(14) 0.3421(5) -0.2385(10) 0.220(8) Uani 1.00 1 d . . .
C(73) C 1.0102(11) 0.3243(5) -0.1762(11) 0.204(7) Uani 1.00 1 d . . .
C(74) C 1.0464(8) 0.3623(3) -0.1028(7) 0.172(4) Uani 1.00 1 d . . .
C(75) C 0.9871(7) 0.4159(2) -0.0939(5) 0.116(2) Uani 1.00 1 d . . .
C(76) C 1.0308(5) 0.4547(2) -0.0170(4) 0.0978(15) Uani 1.00 1 d . . .
H(1) H 0.4813 0.5061 0.2611 0.098 Uiso 1.00 1 c R . .
H(2) H 0.9809 0.3455 0.2585 0.106 Uiso 1.00 1 c R . .
H(3) H 0.4650 0.3297 0.2474 0.072 Uiso 1.00 1 c R . .
H(4) H 0.3809 0.2678 0.4076 0.080 Uiso 1.00 1 c R . .
H(5) H 0.5558 0.2240 0.2765 0.098 Uiso 1.00 1 c R . .
H(6) H 0.5037 0.1901 0.3636 0.098 Uiso 1.00 1 c R . .
H(7) H 0.4005 0.1604 0.2197 0.100 Uiso 1.00 1 c R . .
H(8) H 0.3013 0.1855 0.2897 0.100 Uiso 1.00 1 c R . .
H(9) H 0.4010 0.2465 0.1359 0.092 Uiso 1.00 1 c R . .
H(10) H 0.2621 0.3207 0.1767 0.084 Uiso 1.00 1 c R . .
H(11) H 0.2160 0.2847 0.2636 0.084 Uiso 1.00 1 c R . .
H(12) H 0.2503 0.1794 0.0789 0.130 Uiso 1.00 1 c R . .
H(13) H 0.2011 0.2420 0.0591 0.130 Uiso 1.00 1 c R . .
H(14) H 0.1477 0.2064 0.1440 0.130 Uiso 1.00 1 c R . .
H(15) H 0.2624 0.4357 0.4890 0.069 Uiso 1.00 1 c R . .
H(16) H 0.1615 0.4236 0.4049 0.069 Uiso 1.00 1 c R . .
H(17) H 0.0960 0.5180 0.4026 0.067 Uiso 1.00 1 c R . .
H(18) H 0.2864 0.5446 0.5482 0.067 Uiso 1.00 1 c R . .
H(19) H -0.0046 0.7074 0.6000 0.091 Uiso 1.00 1 c R . .
H(20) H 0.1216 0.7091 0.3316 0.077 Uiso 1.00 1 c R . .
H(21) H 0.4009 0.5866 0.4339 0.070 Uiso 1.00 1 c R . .
H(22) H 0.0012 0.5291 0.5488 0.077 Uiso 1.00 1 c R . .
H(23) H -0.0950 0.4657 0.4381 0.101 Uiso 1.00 1 c R . .
H(24) H -0.1252 0.4489 0.5436 0.101 Uiso 1.00 1 c R . .
H(25) H -0.0222 0.4145 0.4889 0.101 Uiso 1.00 1 c R . .
H(26) H 0.1383 0.4339 0.6247 0.098 Uiso 1.00 1 c R . .
H(27) H 0.0385 0.4702 0.6792 0.098 Uiso 1.00 1 c R . .
H(28) H 0.1701 0.4973 0.6541 0.098 Uiso 1.00 1 c R . .
H(29) H 0.0439 0.6652 0.7486 0.127 Uiso 1.00 1 c R . .
H(30) H 0.0242 0.6013 0.7795 0.127 Uiso 1.00 1 c R . .
H(31) H -0.0656 0.6284 0.6987 0.127 Uiso 1.00 1 c R . .
H(32) H -0.1523 0.7660 0.5269 0.140 Uiso 1.00 1 c R . .
H(33) H -0.1272 0.8261 0.4808 0.140 Uiso 1.00 1 c R . .
H(34) H -0.0343 0.8028 0.5630 0.140 Uiso 1.00 1 c R . .
H(35) H 0.5496 0.2318 0.5223 0.138 Uiso 1.00 1 c R . .
H(36) H 0.6744 0.2678 0.5430 0.138 Uiso 1.00 1 c R . .
H(37) H 0.6664 0.2247 0.4566 0.138 Uiso 1.00 1 c R . .
H(38) H 0.6936 0.2882 0.3195 0.118 Uiso 1.00 1 c R . .
H(39) H 0.7494 0.3273 0.4027 0.118 Uiso 1.00 1 c R . .
H(40) H 0.6482 0.3520 0.3274 0.118 Uiso 1.00 1 c R . .
H(41) H 0.4003 0.3010 0.5686 0.094 Uiso 1.00 1 c R . .
H(42) H 0.3536 0.3691 0.6802 0.103 Uiso 1.00 1 c R . .
H(43) H 0.3909 0.4667 0.7526 0.123 Uiso 1.00 1 c R . .
H(44) H 0.4863 0.5553 0.7420 0.132 Uiso 1.00 1 c R . .
H(45) H 0.6168 0.5776 0.6179 0.135 Uiso 1.00 1 c R . .
H(46) H 0.6587 0.5097 0.5050 0.119 Uiso 1.00 1 c R . .
H(47) H 0.6354 0.4106 0.4443 0.094 Uiso 1.00 1 c R . .
H(48) H 0.9614 0.5233 0.2470 0.074 Uiso 1.00 1 c R . .
H(49) H 0.8434 0.5809 0.0870 0.079 Uiso 1.00 1 c R . .
H(50) H 1.0327 0.6286 0.2154 0.097 Uiso 1.00 1 c R . .
H(51) H 0.9666 0.6612 0.1285 0.097 Uiso 1.00 1 c R . .
H(52) H 0.8767 0.6892 0.2717 0.100 Uiso 1.00 1 c R . .
H(53) H 0.7723 0.6610 0.2028 0.100 Uiso 1.00 1 c R . .
H(54) H 0.8981 0.6043 0.3579 0.093 Uiso 1.00 1 c R . .
H(55) H 0.7655 0.5260 0.3197 0.088 Uiso 1.00 1 c R . .
H(56) H 0.7024 0.5598 0.2325 0.088 Uiso 1.00 1 c R . .
H(57) H 0.7456 0.6686 0.4125 0.120 Uiso 1.00 1 c R . .
H(58) H 0.7092 0.6051 0.4363 0.120 Uiso 1.00 1 c R . .
H(59) H 0.6388 0.6370 0.3502 0.120 Uiso 1.00 1 c R . .
H(60) H 0.7451 0.4060 0.0102 0.074 Uiso 1.00 1 c R . .
H(61) H 0.6531 0.4169 0.0941 0.074 Uiso 1.00 1 c R . .
H(62) H 0.6051 0.3205 0.1030 0.071 Uiso 1.00 1 c R . .
H(63) H 0.7817 0.2982 -0.0428 0.075 Uiso 1.00 1 c R . .
H(64) H 0.5187 0.1257 -0.0945 0.099 Uiso 1.00 1 c R . .
H(65) H 0.6647 0.1321 0.1778 0.085 Uiso 1.00 1 c R . .
H(66) H 0.9150 0.2616 0.0748 0.078 Uiso 1.00 1 c R . .
H(67) H 0.4939 0.3018 -0.0407 0.086 Uiso 1.00 1 c R . .
H(68) H 0.3909 0.3599 0.0644 0.108 Uiso 1.00 1 c R . .
H(69) H 0.3548 0.3797 -0.0408 0.108 Uiso 1.00 1 c R . .
H(70) H 0.4552 0.4147 0.0223 0.108 Uiso 1.00 1 c R . .
H(71) H 0.6008 0.4018 -0.1187 0.110 Uiso 1.00 1 c R . .
H(72) H 0.4957 0.3636 -0.1708 0.110 Uiso 1.00 1 c R . .
H(73) H 0.6344 0.3394 -0.1512 0.110 Uiso 1.00 1 c R . .
H(74) H 0.4545 0.1980 -0.2127 0.143 Uiso 1.00 1 c R . .
H(75) H 0.5774 0.1654 -0.2429 0.143 Uiso 1.00 1 c R . .
H(76) H 0.5476 0.2269 -0.2833 0.143 Uiso 1.00 1 c R . .
H(77) H 0.3940 0.0631 -0.0291 0.143 Uiso 1.00 1 c R . .
H(78) H 0.4221 0.0057 0.0265 0.143 Uiso 1.00 1 c R . .
H(79) H 0.5145 0.0264 -0.0520 0.143 Uiso 1.00 1 c R . .
H(80) H 1.0029 0.6226 -0.0283 0.119 Uiso 1.00 1 c R . .
H(81) H 1.1270 0.5878 -0.0485 0.119 Uiso 1.00 1 c R . .
H(82) H 1.1251 0.6290 0.0402 0.119 Uiso 1.00 1 c R . .
H(83) H 1.1670 0.5593 0.1720 0.116 Uiso 1.00 1 c R . .
H(84) H 1.2146 0.5257 0.0830 0.116 Uiso 1.00 1 c R . .
H(85) H 1.1228 0.4959 0.1535 0.116 Uiso 1.00 1 c R . .
H(86) H 0.8385 0.5586 -0.0712 0.105 Uiso 1.00 1 c R . .
H(87) H 0.7696 0.4988 -0.1903 0.135 Uiso 1.00 1 c R . .
H(88) H 0.7875 0.4064 -0.2817 0.200 Uiso 1.00 1 c R . .
H(89) H 0.8858 0.3167 -0.2866 0.265 Uiso 1.00 1 c R . .
H(90) H 1.0498 0.2889 -0.1827 0.244 Uiso 1.00 1 c R . .
H(91) H 1.1115 0.3518 -0.0586 0.207 Uiso 1.00 1 c R . .
H(92) H 1.0955 0.4431 0.0266 0.117 Uiso 1.00 1 c R . .

loop_
_atom_site_aniso_label
_atom_site_aniso_U_11
_atom_site_aniso_U_22
_atom_site_aniso_U_33
_atom_site_aniso_U_12
_atom_site_aniso_U_13
_atom_site_aniso_U_23
O(1) 0.0652(15) 0.0541(13) 0.0653(14) 0.0104(11) 0.0099(12) 0.0003(11)
O(2) 0.103(2) 0.0665(16) 0.0911(19) -0.0025(15) 0.0410(18) -0.0014(14)
O(3) 0.0750(16) 0.0520(12) 0.0655(14) 0.0041(12) 0.0120(12) 0.0024(11)
O(4) 0.111(2) 0.0815(18) 0.0664(16) 0.0126(17) 0.0218(16) -0.0053(14)
O(5) 0.100(2) 0.0587(16) 0.123(2) 0.0236(15) 0.010(2) 0.0018(16)
O(6) 0.085(2) 0.0661(15) 0.0972(19) -0.0036(14) 0.0394(17) 0.0011(14)
O(7) 0.0703(16) 0.0532(13) 0.0678(14) -0.0103(11) -0.0076(12) -0.0019(11)
O(8) 0.097(2) 0.0752(17) 0.0862(19) -0.0034(16) -0.0312(18) -0.0054(15)
O(9) 0.0818(18) 0.0564(14) 0.0714(15) -0.0022(13) -0.0039(13) 0.0039(12)
O(10) 0.163(3) 0.0776(19) 0.0714(18) -0.016(2) -0.015(2) -0.0069(16)
O(11) 0.127(2) 0.0652(17) 0.118(2) -0.0280(19) 0.016(2) -0.0026(18)
O(12) 0.0796(19) 0.0806(19) 0.101(2) 0.0069(15) -0.0293(17) -0.0016(16)
C(1) 0.059(2) 0.0557(19) 0.066(2) 0.0112(16) 0.0085(17) -0.0041(15)
C(2) 0.066(2) 0.063(2) 0.071(2) 0.0150(18) 0.0068(19) 0.0008(17)
C(3) 0.088(3) 0.063(2) 0.094(3) 0.014(2) 0.005(2) -0.003(2)
C(4) 0.089(3) 0.060(2) 0.103(3) 0.002(2) 0.017(2) -0.008(2)
C(5) 0.078(2) 0.069(2) 0.083(2) -0.005(2) 0.008(2) -0.016(2)
C(6) 0.065(2) 0.070(2) 0.076(2) 0.004(2) 0.006(2) 0.0005(19)
C(7) 0.103(4) 0.101(3) 0.119(4) -0.015(3) -0.017(3) -0.020(3)
C(8) 0.063(2) 0.061(2) 0.063(2) 0.0015(17) 0.0065(18) 0.0019(17)
C(9) 0.059(2) 0.0537(19) 0.0592(19) 0.0053(16) 0.0075(16) 0.0029(15)
C(10) 0.059(2) 0.0543(19) 0.0589(19) 0.0031(16) 0.0105(16) 0.0042(15)
C(11) 0.055(2) 0.0515(18) 0.0605(19) 0.0035(15) 0.0052(16) 0.0057(15)
C(12) 0.056(2) 0.0551(19) 0.0581(19) 0.0032(15) 0.0030(16) 0.0034(14)
C(13) 0.063(2) 0.0519(19) 0.0619(19) 0.0014(16) 0.0032(16) -0.0026(15)
C(14) 0.074(2) 0.061(2) 0.065(2) -0.0005(18) 0.0092(19) -0.0056(17)
C(15) 0.074(2) 0.063(2) 0.090(3) 0.007(2) 0.013(2) -0.012(2)
C(16) 0.068(2) 0.053(2) 0.092(2) 0.0026(18) -0.002(2) -0.0049(19)
C(17) 0.071(2) 0.0489(18) 0.072(2) -0.0011(17) -0.0035(19) -0.0006(16)
C(18) 0.061(2) 0.0481(18) 0.068(2) -0.0032(16) 0.0043(17) -0.0042(16)
C(19) 0.054(2) 0.0552(19) 0.066(2) -0.0011(16) 0.0045(16) 0.0002(15)
C(20) 0.055(2) 0.063(2) 0.064(2) 0.0013(17) 0.0110(17) 0.0037(16)
C(21) 0.057(2) 0.063(2) 0.073(2) 0.0044(17) 0.0124(18) 0.0027(17)
C(22) 0.066(2) 0.091(3) 0.096(3) -0.009(2) 0.018(2) -0.002(2)
C(23) 0.081(2) 0.092(3) 0.073(2) 0.001(2) 0.017(2) 0.018(2)
C(24) 0.117(4) 0.121(4) 0.081(3) 0.012(3) 0.032(3) -0.009(2)
C(25) 0.115(4) 0.075(3) 0.162(5) 0.032(3) 0.017(4) -0.014(3)
C(26) 0.064(2) 0.086(2) 0.080(2) 0.018(2) -0.004(2) -0.010(2)
C(27) 0.116(4) 0.118(4) 0.107(3) 0.064(3) -0.024(3) -0.010(3)
C(28) 0.067(2) 0.111(4) 0.118(3) -0.002(2) 0.012(2) -0.029(3)
C(29) 0.067(2) 0.089(3) 0.063(2) 0.018(2) -0.0044(19) -0.0018(19)
C(30) 0.081(3) 0.086(2) 0.068(2) 0.018(2) -0.002(2) 0.007(2)
C(31) 0.085(3) 0.118(4) 0.055(2) 0.023(3) -0.002(2) 0.005(2)
C(32) 0.084(3) 0.099(3) 0.064(2) 0.029(2) -0.012(2) -0.006(2)
C(33) 0.107(4) 0.123(4) 0.074(2) 0.040(3) -0.016(2) -0.017(3)
C(34) 0.118(4) 0.115(4) 0.096(3) 0.037(3) -0.026(3) -0.038(3)
C(35) 0.111(4) 0.105(4) 0.119(4) 0.017(3) -0.010(3) -0.024(3)
C(36) 0.099(3) 0.092(3) 0.107(3) 0.007(3) -0.009(3) -0.022(2)
C(37) 0.074(2) 0.092(3) 0.071(2) 0.022(2) -0.007(2) -0.007(2)
C(38) 0.069(2) 0.089(3) 0.077(2) 0.015(2) -0.001(2) -0.007(2)
C(39) 0.065(2) 0.0561(19) 0.065(2) -0.0145(17) -0.0021(17) -0.0048(16)
C(40) 0.065(2) 0.065(2) 0.069(2) -0.0144(19) -0.0024(18) -0.0026(18)
C(41) 0.085(3) 0.066(2) 0.091(2) -0.023(2) 0.008(2) -0.001(2)
C(42) 0.089(3) 0.062(2) 0.097(3) -0.006(2) -0.003(2) -0.009(2)
C(43) 0.079(2) 0.074(2) 0.080(2) -0.007(2) 0.002(2) -0.011(2)
C(44) 0.077(2) 0.067(2) 0.076(2) -0.013(2) 0.002(2) -0.0055(19)
C(45) 0.106(3) 0.096(3) 0.098(3) -0.002(3) 0.010(3) -0.021(2)
C(46) 0.068(2) 0.066(2) 0.061(2) -0.0111(19) -0.0047(19) 0.0022(17)
C(47) 0.059(2) 0.058(2) 0.0599(19) -0.0042(17) -0.0046(16) -0.0003(15)
C(48) 0.066(2) 0.0528(19) 0.067(2) -0.0047(16) -0.0067(17) 0.0023(16)
C(49) 0.065(2) 0.0532(18) 0.058(2) -0.0062(16) -0.0021(17) -0.0010(15)
C(50) 0.070(2) 0.059(2) 0.0587(19) -0.0070(18) 0.0051(18) 0.0025(16)
C(51) 0.080(2) 0.053(2) 0.063(2) -0.0066(18) 0.0047(19) -0.0068(16)
C(52) 0.092(3) 0.063(2) 0.075(2) -0.001(2) -0.001(2) -0.004(2)
C(53) 0.097(3) 0.062(2) 0.088(2) -0.010(2) 0.005(2) -0.016(2)
C(54) 0.082(2) 0.055(2) 0.097(3) -0.004(2) 0.021(2) -0.007(2)
C(55) 0.080(2) 0.054(2) 0.079(2) -0.0003(19) 0.011(2) 0.0027(18)
C(56) 0.064(2) 0.059(2) 0.068(2) 0.0003(18) 0.0044(18) -0.0062(17)
C(57) 0.062(2) 0.058(2) 0.074(2) -0.0014(17) -0.0004(19) 0.0013(17)
C(58) 0.061(2) 0.064(2) 0.066(2) -0.0022(18) -0.0067(18) 0.0029(17)
C(59) 0.080(2) 0.062(2) 0.072(2) -0.008(2) -0.011(2) 0.0041(18)
C(60) 0.070(2) 0.096(3) 0.102(3) -0.004(2) -0.015(2) 0.005(2)
C(61) 0.111(3) 0.094(3) 0.069(2) -0.008(2) -0.016(2) 0.014(2)
C(62) 0.155(5) 0.122(4) 0.079(3) -0.016(4) -0.010(3) -0.019(3)
C(63) 0.120(4) 0.076(3) 0.161(5) -0.037(3) 0.007(4) -0.014(3)
C(64) 0.066(2) 0.077(2) 0.077(2) -0.016(2) 0.003(2) -0.003(2)
C(65) 0.100(3) 0.107(3) 0.091(3) -0.043(3) 0.017(2) 0.001(2)
C(66) 0.073(3) 0.116(4) 0.100(3) -0.005(2) 0.004(2) -0.008(3)
C(67) 0.075(2) 0.083(2) 0.076(2) -0.019(2) 0.020(2) -0.010(2)
C(68) 0.097(3) 0.100(3) 0.065(2) -0.025(2) 0.008(2) 0.000(2)
C(69) 0.128(4) 0.140(5) 0.071(2) -0.061(4) 0.011(3) -0.010(3)
C(70) 0.127(5) 0.126(5) 0.092(3) -0.055(4) 0.045(3) -0.032(3)
C(71) 0.202(8) 0.191(8) 0.112(4) -0.114(7) 0.072(5) -0.060(5)
C(72) 0.255(15) 0.168(10) 0.253(14) -0.101(11) 0.181(13) -0.118(10)
C(73) 0.170(9) 0.131(7) 0.320(18) -0.048(7) 0.117(10) -0.091(10)
C(74) 0.131(6) 0.129(6) 0.264(10) -0.030(4) 0.086(6) -0.078(6)
C(75) 0.112(4) 0.091(3) 0.152(5) -0.027(3) 0.069(4) -0.032(3)
C(76) 0.087(3) 0.091(3) 0.118(4) -0.014(2) 0.030(3) -0.016(2)

loop_
_atom_type_symbol
_atom_type_description
_atom_type_scat_dispersion_real
_atom_type_scat_dispersion_imag
_atom_type_scat_source
C C 0.018 0.009
;
International Tables for Crystallography
(1992, Vol. C, Tables 4.2.6.8 and 6.1.1.4)
;
H H 0.000 0.000
;
International Tables for Crystallography
(1992, Vol. C, Table 6.1.1.4)
;
O O 0.049 0.032
;
International Tables for Crystallography
(1992, Vol. C, Tables 4.2.6.8 and 6.1.1.4)
;

loop_
_geom_angle_atom_site_label_1
_geom_angle_atom_site_label_2
_geom_angle_atom_site_label_3
_geom_angle
_geom_angle_publ_flag
_geom_angle_site_symmetry_1
_geom_angle_site_symmetry_2
_geom_angle_site_symmetry_3
C(1) O(1) C(8) 118.4(2) yes . . .
C(18) O(3) C(19) 105.2(2) yes . . .
C(14) O(4) C(24) 118.4(3) yes . . .
C(16) O(5) C(25) 117.7(4) yes . . .
C(39) O(7) C(46) 118.4(2) yes . . .
C(56) O(9) C(57) 105.6(2) yes . . .
C(52) O(10) C(62) 121.2(4) yes . . .
C(54) O(11) C(63) 118.1(4) yes . . .
O(1) C(1) C(2) 108.4(2) yes . . .
O(1) C(1) C(6) 106.7(3) yes . . .
C(2) C(1) C(6) 114.1(3) yes . . .
C(1) C(2) C(3) 108.3(3) yes . . .
C(1) C(2) C(26) 115.1(3) yes . . .
C(3) C(2) C(26) 112.6(3) yes . . .
C(2) C(3) C(4) 113.7(3) yes . . .
C(3) C(4) C(5) 112.6(3) yes . . .
C(4) C(5) C(6) 108.2(3) yes . . .
C(4) C(5) C(7) 113.2(4) yes . . .
C(6) C(5) C(7) 112.3(4) yes . . .
C(1) C(6) C(5) 112.3(3) yes . . .
O(1) C(8) O(2) 122.6(3) yes . . .
O(1) C(8) C(9) 113.5(3) yes . . .
O(2) C(8) C(9) 123.9(3) yes . . .
C(8) C(9) C(10) 119.8(3) yes . . .
C(8) C(9) C(20) 118.5(3) yes . . .
C(10) C(9) C(20) 121.7(3) yes . . .
C(9) C(10) C(11) 112.4(2) yes . . .
C(10) C(11) C(12) 110.0(2) yes . . .
C(10) C(11) C(21) 113.5(2) yes . . .
C(12) C(11) C(21) 113.5(2) yes . . .
C(11) C(12) C(13) 113.5(3) yes . . .
C(11) C(12) C(19) 110.6(2) yes . . .
C(13) C(12) C(19) 98.5(2) yes . . .
C(12) C(13) C(14) 133.3(3) yes . . .
C(12) C(13) C(18) 108.0(3) yes . . .
C(14) C(13) C(18) 118.7(3) yes . . .
O(4) C(14) C(13) 116.1(3) yes . . .
O(4) C(14) C(15) 124.5(3) yes . . .
C(13) C(14) C(15) 119.5(3) yes . . .
C(14) C(15) C(16) 119.4(4) yes . . .
O(5) C(16) C(15) 123.6(4) yes . . .
O(5) C(16) C(17) 113.8(3) yes . . .
C(15) C(16) C(17) 122.6(3) yes . . .
C(16) C(17) C(18) 116.5(3) yes . . .
O(3) C(18) C(13) 112.5(3) yes . . .
O(3) C(18) C(17) 124.3(3) yes . . .
C(13) C(18) C(17) 123.1(3) yes . . .
O(3) C(19) C(12) 105.6(2) yes . . .
O(3) C(19) C(20) 110.9(2) yes . . .
C(12) C(19) C(20) 115.6(3) yes . . .
O(6) C(20) C(9) 124.5(3) yes . . .
O(6) C(20) C(19) 112.1(3) yes . . .
C(9) C(20) C(19) 123.4(3) yes . . .
C(11) C(21) C(22) 112.1(3) yes . . .
C(11) C(21) C(23) 113.4(3) yes . . .
C(22) C(21) C(23) 110.8(3) yes . . .
C(2) C(26) C(27) 109.5(3) yes . . .
C(2) C(26) C(28) 110.2(3) yes . . .
C(2) C(26) C(29) 112.7(3) yes . . .
C(27) C(26) C(28) 107.2(4) yes . . .
C(27) C(26) C(29) 106.4(3) yes . . .
C(28) C(26) C(29) 110.6(3) yes . . .
C(26) C(29) C(30) 118.7(4) yes . . .
C(26) C(29) C(38) 123.9(4) yes . . .
C(30) C(29) C(38) 117.3(4) yes . . .
C(29) C(30) C(31) 121.0(4) yes . . .
C(30) C(31) C(32) 121.1(4) yes . . .
C(31) C(32) C(33) 121.8(4) yes . . .
C(31) C(32) C(37) 118.3(4) yes . . .
C(33) C(32) C(37) 119.9(4) yes . . .
C(32) C(33) C(34) 118.5(5) yes . . .
C(33) C(34) C(35) 122.1(6) yes . . .
C(34) C(35) C(36) 119.3(6) yes . . .
C(35) C(36) C(37) 121.2(5) yes . . .
C(32) C(37) C(36) 118.9(4) yes . . .
C(32) C(37) C(38) 119.0(4) yes . . .
C(36) C(37) C(38) 122.1(4) yes . . .
C(29) C(38) C(37) 123.3(4) yes . . .
O(7) C(39) C(40) 108.3(2) yes . . .
O(7) C(39) C(44) 106.2(3) yes . . .
C(40) C(39) C(44) 114.2(3) yes . . .
C(39) C(40) C(41) 107.4(3) yes . . .
C(39) C(40) C(64) 114.5(3) yes . . .
C(41) C(40) C(64) 112.9(3) yes . . .
C(40) C(41) C(42) 113.0(3) yes . . .
C(41) C(42) C(43) 113.1(3) yes . . .
C(42) C(43) C(44) 108.1(3) yes . . .
C(42) C(43) C(45) 113.3(4) yes . . .
C(44) C(43) C(45) 112.5(4) yes . . .
C(39) C(44) C(43) 111.6(3) yes . . .
O(7) C(46) O(8) 122.8(3) yes . . .
O(7) C(46) C(47) 113.3(3) yes . . .
O(8) C(46) C(47) 123.9(3) yes . . .
C(46) C(47) C(48) 120.4(3) yes . . .
C(46) C(47) C(58) 118.0(3) yes . . .
C(48) C(47) C(58) 121.6(3) yes . . .
C(47) C(48) C(49) 112.7(2) yes . . .
C(48) C(49) C(50) 109.2(3) yes . . .
C(48) C(49) C(59) 114.8(3) yes . . .
C(50) C(49) C(59) 113.7(3) yes . . .
C(49) C(50) C(51) 113.4(3) yes . . .
C(49) C(50) C(57) 109.8(3) yes . . .
C(51) C(50) C(57) 98.5(2) yes . . .
C(50) C(51) C(52) 132.4(3) yes . . .
C(50) C(51) C(56) 108.5(3) yes . . .
C(52) C(51) C(56) 119.0(3) yes . . .
O(10) C(52) C(51) 116.5(3) yes . . .
O(10) C(52) C(53) 123.9(4) yes . . .
C(51) C(52) C(53) 119.6(3) yes . . .
C(52) C(53) C(54) 118.9(4) yes . . .
O(11) C(54) C(53) 123.1(4) yes . . .
O(11) C(54) C(55) 114.2(4) yes . . .
C(53) C(54) C(55) 122.7(3) yes . . .
C(54) C(55) C(56) 116.2(3) yes . . .
O(9) C(56) C(51) 112.2(3) yes . . .
O(9) C(56) C(55) 124.3(3) yes . . .
C(51) C(56) C(55) 123.4(3) yes . . .
O(9) C(57) C(50) 105.0(3) yes . . .
O(9) C(57) C(58) 111.3(3) yes . . .
C(50) C(57) C(58) 115.4(3) yes . . .
O(12) C(58) C(47) 125.1(3) yes . . .
O(12) C(58) C(57) 111.5(3) yes . . .
C(47) C(58) C(57) 123.2(3) yes . . .
C(49) C(59) C(60) 112.8(3) yes . . .
C(49) C(59) C(61) 113.3(3) yes . . .
C(60) C(59) C(61) 109.2(3) yes . . .
C(40) C(64) C(65) 109.9(3) yes . . .
C(40) C(64) C(66) 111.0(3) yes . . .
C(40) C(64) C(67) 111.6(3) yes . . .
C(65) C(64) C(66) 107.0(3) yes . . .
C(65) C(64) C(67) 104.9(3) yes . . .
C(66) C(64) C(67) 112.1(3) yes . . .
C(64) C(67) C(68) 119.1(4) yes . . .
C(64) C(67) C(76) 123.3(4) yes . . .
C(68) C(67) C(76) 117.4(4) yes . . .
C(67) C(68) C(69) 122.5(5) yes . . .
C(68) C(69) C(70) 121.8(5) yes . . .
C(69) C(70) C(71) 122.5(6) yes . . .
C(69) C(70) C(75) 117.8(6) yes . . .
C(71) C(70) C(75) 119.6(7) yes . . .
C(70) C(71) C(72) 116.4(8) yes . . .
C(71) C(72) C(73) 125.5(12) yes . . .
C(72) C(73) C(74) 116.3(11) yes . . .
C(73) C(74) C(75) 121.6(9) yes . . .
C(70) C(75) C(74) 120.5(7) yes . . .
C(70) C(75) C(76) 120.0(5) yes . . .
C(74) C(75) C(76) 119.4(6) yes . . .
C(67) C(76) C(75) 120.5(5) yes . . .
C(20) O(6) H(1) 109.5 no . . .
C(58) O(12) H(2) 109.5 no . . .
O(1) C(1) H(3) 109.2 no . . .
C(2) C(1) H(3) 109.2 no . . .
C(6) C(1) H(3) 109.2 no . . .
C(1) C(2) H(4) 106.8 no . . .
C(3) C(2) H(4) 106.8 no . . .
C(26) C(2) H(4) 106.8 no . . .
C(2) C(3) H(5) 108.8 no . . .
C(2) C(3) H(6) 108.8 no . . .
C(4) C(3) H(5) 108.8 no . . .
C(4) C(3) H(6) 108.8 no . . .
H(5) C(3) H(6) 107.7 no . . .
C(3) C(4) H(7) 109.1 no . . .
C(3) C(4) H(8) 109.1 no . . .
C(5) C(4) H(7) 109.1 no . . .
C(5) C(4) H(8) 109.1 no . . .
H(7) C(4) H(8) 107.8 no . . .
C(4) C(5) H(9) 107.7 no . . .
C(6) C(5) H(9) 107.7 no . . .
C(7) C(5) H(9) 107.7 no . . .
C(1) C(6) H(10) 109.1 no . . .
C(1) C(6) H(11) 109.1 no . . .
C(5) C(6) H(10) 109.1 no . . .
C(5) C(6) H(11) 109.1 no . . .
H(10) C(6) H(11) 107.9 no . . .
C(5) C(7) H(12) 109.5 no . . .
C(5) C(7) H(13) 109.5 no . . .
C(5) C(7) H(14) 109.5 no . . .
H(12) C(7) H(13) 109.5 no . . .
H(12) C(7) H(14) 109.5 no . . .
H(13) C(7) H(14) 109.5 no . . .
C(9) C(10) H(15) 109.1 no . . .
C(9) C(10) H(16) 109.1 no . . .
C(11) C(10) H(15) 109.1 no . . .
C(11) C(10) H(16) 109.1 no . . .
H(15) C(10) H(16) 107.8 no . . .
C(10) C(11) H(17) 106.5 no . . .
C(12) C(11) H(17) 106.4 no . . .
C(21) C(11) H(17) 106.4 no . . .
C(11) C(12) H(18) 111.2 no . . .
C(13) C(12) H(18) 111.2 no . . .
C(19) C(12) H(18) 111.2 no . . .
C(14) C(15) H(19) 120.3 no . . .
C(16) C(15) H(19) 120.3 no . . .
C(16) C(17) H(20) 121.7 no . . .
C(18) C(17) H(20) 121.7 no . . .
O(3) C(19) H(21) 108.2 no . . .
C(12) C(19) H(21) 108.2 no . . .
C(20) C(19) H(21) 108.2 no . . .
C(11) C(21) H(22) 106.7 no . . .
C(22) C(21) H(22) 106.7 no . . .
C(23) C(21) H(22) 106.7 no . . .
C(21) C(22) H(23) 109.5 no . . .
C(21) C(22) H(24) 109.5 no . . .
C(21) C(22) H(25) 109.5 no . . .
H(23) C(22) H(24) 109.5 no . . .
H(23) C(22) H(25) 109.5 no . . .
H(24) C(22) H(25) 109.5 no . . .
C(21) C(23) H(26) 109.5 no . . .
C(21) C(23) H(27) 109.5 no . . .
C(21) C(23) H(28) 109.5 no . . .
H(26) C(23) H(27) 109.5 no . . .
H(26) C(23) H(28) 109.5 no . . .
H(27) C(23) H(28) 109.5 no . . .
O(4) C(24) H(29) 109.5 no . . .
O(4) C(24) H(30) 109.5 no . . .
O(4) C(24) H(31) 109.5 no . . .
H(29) C(24) H(30) 109.5 no . . .
H(29) C(24) H(31) 109.5 no . . .
H(30) C(24) H(31) 109.5 no . . .
O(5) C(25) H(32) 109.5 no . . .
O(5) C(25) H(33) 109.5 no . . .
O(5) C(25) H(34) 109.5 no . . .
H(32) C(25) H(33) 109.5 no . . .
H(32) C(25) H(34) 109.5 no . . .
H(33) C(25) H(34) 109.5 no . . .
C(26) C(27) H(35) 109.5 no . . .
C(26) C(27) H(36) 109.5 no . . .
C(26) C(27) H(37) 109.5 no . . .
H(35) C(27) H(36) 109.5 no . . .
H(35) C(27) H(37) 109.5 no . . .
H(36) C(27) H(37) 109.5 no . . .
C(26) C(28) H(38) 109.5 no . . .
C(26) C(28) H(39) 109.5 no . . .
C(26) C(28) H(40) 109.5 no . . .
H(38) C(28) H(39) 109.5 no . . .
H(38) C(28) H(40) 109.5 no . . .
H(39) C(28) H(40) 109.5 no . . .
C(29) C(30) H(41) 119.5 no . . .
C(31) C(30) H(41) 119.5 no . . .
C(30) C(31) H(42) 119.5 no . . .
C(32) C(31) H(42) 119.4 no . . .
C(32) C(33) H(43) 120.7 no . . .
C(34) C(33) H(43) 120.7 no . . .
C(33) C(34) H(44) 118.9 no . . .
C(35) C(34) H(44) 119.0 no . . .
C(34) C(35) H(45) 120.3 no . . .
C(36) C(35) H(45) 120.3 no . . .
C(35) C(36) H(46) 119.4 no . . .
C(37) C(36) H(46) 119.4 no . . .
C(29) C(38) H(47) 118.4 no . . .
C(37) C(38) H(47) 118.3 no . . .
O(7) C(39) H(48) 109.3 no . . .
C(40) C(39) H(48) 109.3 no . . .
C(44) C(39) H(48) 109.3 no . . .
C(39) C(40) H(49) 107.2 no . . .
C(41) C(40) H(49) 107.2 no . . .
C(64) C(40) H(49) 107.2 no . . .
C(40) C(41) H(50) 109.0 no . . .
C(40) C(41) H(51) 109.0 no . . .
C(42) C(41) H(50) 109.0 no . . .
C(42) C(41) H(51) 109.0 no . . .
H(50) C(41) H(51) 107.8 no . . .
C(41) C(42) H(52) 109.0 no . . .
C(41) C(42) H(53) 109.0 no . . .
C(43) C(42) H(52) 109.0 no . . .
C(43) C(42) H(53) 109.0 no . . .
H(52) C(42) H(53) 107.8 no . . .
C(42) C(43) H(54) 107.6 no . . .
C(44) C(43) H(54) 107.5 no . . .
C(45) C(43) H(54) 107.6 no . . .
C(39) C(44) H(55) 109.3 no . . .
C(39) C(44) H(56) 109.3 no . . .
C(43) C(44) H(55) 109.3 no . . .
C(43) C(44) H(56) 109.3 no . . .
H(55) C(44) H(56) 108.0 no . . .
C(43) C(45) H(57) 109.5 no . . .
C(43) C(45) H(58) 109.5 no . . .
C(43) C(45) H(59) 109.5 no . . .
H(57) C(45) H(58) 109.5 no . . .
H(57) C(45) H(59) 109.5 no . . .
H(58) C(45) H(59) 109.5 no . . .
C(47) C(48) H(60) 109.1 no . . .
C(47) C(48) H(61) 109.1 no . . .
C(49) C(48) H(60) 109.1 no . . .
C(49) C(48) H(61) 109.0 no . . .
H(60) C(48) H(61) 107.8 no . . .
C(48) C(49) H(62) 106.2 no . . .
C(50) C(49) H(62) 106.2 no . . .
C(59) C(49) H(62) 106.2 no . . .
C(49) C(50) H(63) 111.5 no . . .
C(51) C(50) H(63) 111.5 no . . .
C(57) C(50) H(63) 111.5 no . . .
C(52) C(53) H(64) 120.5 no . . .
C(54) C(53) H(64) 120.6 no . . .
C(54) C(55) H(65) 121.9 no . . .
C(56) C(55) H(65) 121.9 no . . .
O(9) C(57) H(66) 108.3 no . . .
C(50) C(57) H(66) 108.3 no . . .
C(58) C(57) H(66) 108.3 no . . .
C(49) C(59) H(67) 107.0 no . . .
C(60) C(59) H(67) 107.0 no . . .
C(61) C(59) H(67) 107.0 no . . .
C(59) C(60) H(68) 109.5 no . . .
C(59) C(60) H(69) 109.5 no . . .
C(59) C(60) H(70) 109.5 no . . .
H(68) C(60) H(69) 109.5 no . . .
H(68) C(60) H(70) 109.5 no . . .
H(69) C(60) H(70) 109.5 no . . .
C(59) C(61) H(71) 109.5 no . . .
C(59) C(61) H(72) 109.5 no . . .
C(59) C(61) H(73) 109.5 no . . .
H(71) C(61) H(72) 109.5 no . . .
H(71) C(61) H(73) 109.5 no . . .
H(72) C(61) H(73) 109.5 no . . .
O(10) C(62) H(74) 109.5 no . . .
O(10) C(62) H(75) 109.5 no . . .
O(10) C(62) H(76) 109.5 no . . .
H(74) C(62) H(75) 109.5 no . . .
H(74) C(62) H(76) 109.5 no . . .
H(75) C(62) H(76) 109.5 no . . .
O(11) C(63) H(77) 109.5 no . . .
O(11) C(63) H(78) 109.5 no . . .
O(11) C(63) H(79) 109.5 no . . .
H(77) C(63) H(78) 109.5 no . . .
H(77) C(63) H(79) 109.5 no . . .
H(78) C(63) H(79) 109.5 no . . .
C(64) C(65) H(80) 109.5 no . . .
C(64) C(65) H(81) 109.5 no . . .
C(64) C(65) H(82) 109.5 no . . .
H(80) C(65) H(81) 109.5 no . . .
H(80) C(65) H(82) 109.5 no . . .
H(81) C(65) H(82) 109.5 no . . .
C(64) C(66) H(83) 109.5 no . . .
C(64) C(66) H(84) 109.5 no . . .
C(64) C(66) H(85) 109.5 no . . .
H(83) C(66) H(84) 109.5 no . . .
H(83) C(66) H(85) 109.5 no . . .
H(84) C(66) H(85) 109.5 no . . .
C(67) C(68) H(86) 118.8 no . . .
C(69) C(68) H(86) 118.8 no . . .
C(68) C(69) H(87) 119.1 no . . .
C(70) C(69) H(87) 119.1 no . . .
C(70) C(71) H(88) 121.8 no . . .
C(72) C(71) H(88) 121.8 no . . .
C(71) C(72) H(89) 117.2 no . . .
C(73) C(72) H(89) 117.2 no . . .
C(72) C(73) H(90) 121.9 no . . .
C(74) C(73) H(90) 121.9 no . . .
C(73) C(74) H(91) 119.2 no . . .
C(75) C(74) H(91) 119.2 no . . .
C(67) C(76) H(92) 119.7 no . . .
C(75) C(76) H(92) 119.7 no . . .

loop_
_geom_bond_atom_site_label_1
_geom_bond_atom_site_label_2
_geom_bond_distance
_geom_bond_publ_flag
_geom_bond_site_symmetry_1
_geom_bond_site_symmetry_2
O(1) C(1) 1.462(4) yes . .
O(1) C(8) 1.339(4) yes . .
O(2) C(8) 1.236(5) yes . .
O(3) C(18) 1.371(4) yes . .
O(3) C(19) 1.462(4) yes . .
O(4) C(14) 1.363(4) yes . .
O(4) C(24) 1.422(6) yes . .
O(5) C(16) 1.382(5) yes . .
O(5) C(25) 1.410(7) yes . .
O(6) C(20) 1.356(4) yes . .
O(7) C(39) 1.476(4) yes . .
O(7) C(46) 1.330(4) yes . .
O(8) C(46) 1.233(5) yes . .
O(9) C(56) 1.374(4) yes . .
O(9) C(57) 1.467(4) yes . .
O(10) C(52) 1.367(5) yes . .
O(10) C(62) 1.378(6) yes . .
O(11) C(54) 1.382(5) yes . .
O(11) C(63) 1.406(7) yes . .
O(12) C(58) 1.365(5) yes . .
C(1) C(2) 1.530(5) yes . .
C(1) C(6) 1.506(5) yes . .
C(2) C(3) 1.547(5) yes . .
C(2) C(26) 1.561(5) yes . .
C(3) C(4) 1.517(6) yes . .
C(4) C(5) 1.503(6) yes . .
C(5) C(6) 1.527(6) yes . .
C(5) C(7) 1.514(7) yes . .
C(8) C(9) 1.460(5) yes . .
C(9) C(10) 1.507(5) yes . .
C(9) C(20) 1.341(5) yes . .
C(10) C(11) 1.536(5) yes . .
C(11) C(12) 1.531(4) yes . .
C(11) C(21) 1.543(5) yes . .
C(12) C(13) 1.520(5) yes . .
C(12) C(19) 1.541(5) yes . .
C(13) C(14) 1.384(5) yes . .
C(13) C(18) 1.388(5) yes . .
C(14) C(15) 1.403(5) yes . .
C(15) C(16) 1.369(6) yes . .
C(16) C(17) 1.387(6) yes . .
C(17) C(18) 1.377(5) yes . .
C(19) C(20) 1.481(5) yes . .
C(21) C(22) 1.516(6) yes . .
C(21) C(23) 1.540(5) yes . .
C(26) C(27) 1.541(7) yes . .
C(26) C(28) 1.551(7) yes . .
C(26) C(29) 1.534(6) yes . .
C(29) C(30) 1.420(6) yes . .
C(29) C(38) 1.366(6) yes . .
C(30) C(31) 1.378(6) yes . .
C(31) C(32) 1.417(7) yes . .
C(32) C(33) 1.420(7) yes . .
C(32) C(37) 1.399(6) yes . .
C(33) C(34) 1.377(9) yes . .
C(34) C(35) 1.391(9) yes . .
C(35) C(36) 1.363(8) yes . .
C(36) C(37) 1.413(7) yes . .
C(37) C(38) 1.410(6) yes . .
C(39) C(40) 1.530(5) yes . .
C(39) C(44) 1.516(6) yes . .
C(40) C(41) 1.542(6) yes . .
C(40) C(64) 1.564(6) yes . .
C(41) C(42) 1.518(7) yes . .
C(42) C(43) 1.506(6) yes . .
C(43) C(44) 1.526(6) yes . .
C(43) C(45) 1.513(7) yes . .
C(46) C(47) 1.462(5) yes . .
C(47) C(48) 1.497(5) yes . .
C(47) C(58) 1.344(5) yes . .
C(48) C(49) 1.534(5) yes . .
C(49) C(50) 1.539(5) yes . .
C(49) C(59) 1.523(5) yes . .
C(50) C(51) 1.509(5) yes . .
C(50) C(57) 1.547(5) yes . .
C(51) C(52) 1.373(5) yes . .
C(51) C(56) 1.382(5) yes . .
C(52) C(53) 1.407(6) yes . .
C(53) C(54) 1.373(6) yes . .
C(54) C(55) 1.390(6) yes . .
C(55) C(56) 1.370(5) yes . .
C(57) C(58) 1.477(5) yes . .
C(59) C(60) 1.513(6) yes . .
C(59) C(61) 1.535(6) yes . .
C(64) C(65) 1.544(7) yes . .
C(64) C(66) 1.530(6) yes . .
C(64) C(67) 1.534(6) yes . .
C(67) C(68) 1.421(6) yes . .
C(67) C(76) 1.365(7) yes . .
C(68) C(69) 1.362(7) yes . .
C(69) C(70) 1.389(10) yes . .
C(70) C(71) 1.413(10) yes . .
C(70) C(75) 1.403(10) yes . .
C(71) C(72) 1.417(17) yes . .
C(72) C(73) 1.372(19) yes . .
C(73) C(74) 1.393(17) yes . .
C(74) C(75) 1.404(10) yes . .
C(75) C(76) 1.460(9) yes . .
C(1) H(3) 0.980 no . .
C(2) H(4) 0.980 no . .
C(3) H(5) 0.970 no . .
C(3) H(6) 0.970 no . .
C(4) H(7) 0.970 no . .
C(4) H(8) 0.970 no . .
C(5) H(9) 0.980 no . .
C(6) H(10) 0.970 no . .
C(6) H(11) 0.970 no . .
C(7) H(12) 0.960 no . .
C(7) H(13) 0.960 no . .
C(7) H(14) 0.960 no . .
C(10) H(15) 0.970 no . .
C(10) H(16) 0.970 no . .
C(11) H(17) 0.980 no . .
C(12) H(18) 0.980 no . .
C(15) H(19) 0.930 no . .
C(17) H(20) 0.930 no . .
C(19) H(21) 0.980 no . .
C(21) H(22) 0.980 no . .
C(22) H(23) 0.960 no . .
C(22) H(24) 0.960 no . .
C(22) H(25) 0.960 no . .
C(23) H(26) 0.960 no . .
C(23) H(27) 0.960 no . .
C(23) H(28) 0.960 no . .
C(24) H(29) 0.960 no . .
C(24) H(30) 0.960 no . .
C(24) H(31) 0.960 no . .
C(25) H(32) 0.960 no . .
C(25) H(33) 0.960 no . .
C(25) H(34) 0.960 no . .
C(27) H(35) 0.960 no . .
C(27) H(36) 0.960 no . .
C(27) H(37) 0.960 no . .
C(28) H(38) 0.960 no . .
C(28) H(39) 0.960 no . .
C(28) H(40) 0.960 no . .
C(30) H(41) 0.930 no . .
C(31) H(42) 0.930 no . .
C(33) H(43) 0.930 no . .
C(34) H(44) 0.930 no . .
C(35) H(45) 0.930 no . .
C(36) H(46) 0.930 no . .
C(38) H(47) 0.930 no . .
C(39) H(48) 0.980 no . .
C(40) H(49) 0.980 no . .
C(41) H(50) 0.970 no . .
C(41) H(51) 0.970 no . .
C(42) H(52) 0.970 no . .
C(42) H(53) 0.970 no . .
C(43) H(54) 0.980 no . .
C(44) H(55) 0.970 no . .
C(44) H(56) 0.970 no . .
C(45) H(57) 0.960 no . .
C(45) H(58) 0.960 no . .
C(45) H(59) 0.960 no . .
C(48) H(60) 0.970 no . .
C(48) H(61) 0.970 no . .
C(49) H(62) 0.980 no . .
C(50) H(63) 0.980 no . .
C(53) H(64) 0.930 no . .
C(55) H(65) 0.930 no . .
C(57) H(66) 0.980 no . .
C(59) H(67) 0.980 no . .
C(60) H(68) 0.960 no . .
C(60) H(69) 0.960 no . .
C(60) H(70) 0.960 no . .
C(61) H(71) 0.960 no . .
C(61) H(72) 0.960 no . .
C(61) H(73) 0.960 no . .
C(62) H(74) 0.960 no . .
C(62) H(75) 0.960 no . .
C(62) H(76) 0.960 no . .
C(63) H(77) 0.960 no . .
C(63) H(78) 0.960 no . .
C(63) H(79) 0.960 no . .
C(65) H(80) 0.960 no . .
C(65) H(81) 0.960 no . .
C(65) H(82) 0.960 no . .
C(66) H(83) 0.960 no . .
C(66) H(84) 0.960 no . .
C(66) H(85) 0.960 no . .
C(68) H(86) 0.930 no . .
C(69) H(87) 0.930 no . .
C(71) H(88) 0.930 no . .
C(72) H(89) 0.930 no . .
C(73) H(90) 0.930 no . .
C(74) H(91) 0.930 no . .
C(76) H(92) 0.930 no . .

loop_
_geom_contact_atom_site_label_1
_geom_contact_atom_site_label_2
_geom_contact_distance
_geom_contact_publ_flag
_geom_contact_site_symmetry_1
_geom_contact_site_symmetry_2
O(2) C(60) 3.504(6) ? . .
O(3) C(62) 3.491(7) ? . 65502
O(5) C(72) 3.508(14) ? . 65502
O(6) C(44) 3.546(5) ? . .
O(8) C(22) 3.454(6) ? . 65501
O(9) C(24) 3.572(6) ? . 64602
O(11) C(34) 3.466(7) ? . 64602
O(12) C(6) 3.421(5) ? . 65501
C(17) C(27) 3.431(7) ? . 65602
C(17) C(42) 3.526(6) ? . 45501
C(18) C(27) 3.554(7) ? . 65602
C(55) C(65) 3.525(7) ? . 74502
C(56) C(65) 3.586(6) ? . 74502
O(2) H(1) 1.878 ? . .
O(2) H(61) 3.013 ? . .
O(2) H(62) 3.573 ? . .
O(2) H(68) 3.008 ? . .
O(2) H(70) 3.108 ? . .
O(2) H(79) 3.568 ? . 65502
O(3) H(50) 2.919 ? . 45501
O(3) H(75) 2.670 ? . 65502
O(3) H(76) 3.549 ? . 65502
O(3) H(83) 2.856 ? . 45501
O(4) H(65) 3.305 ? . 65602
O(5) H(36) 3.527 ? . 65602
O(5) H(52) 3.127 ? . 45501
O(5) H(57) 3.412 ? . 45501
O(5) H(89) 2.812 ? . 65502
O(6) H(1) 0.820 ? . .
O(6) H(55) 3.370 ? . .
O(6) H(56) 2.856 ? . .
O(6) H(59) 3.242 ? . .
O(6) H(64) 3.385 ? . 65502
O(6) H(75) 3.096 ? . 65502
O(6) H(79) 3.243 ? . 65502
O(6) H(83) 3.276 ? . 45501
O(6) H(84) 3.594 ? . 45501
O(7) H(77) 3.521 ? . 65502
O(8) H(2) 1.874 ? . .
O(8) H(16) 2.868 ? . 65501
O(8) H(17) 3.242 ? . 65501
O(8) H(23) 2.803 ? . 65501
O(8) H(25) 3.258 ? . 65501
O(9) H(5) 2.909 ? . .
O(9) H(29) 2.722 ? . 64602
O(9) H(38) 2.755 ? . .
O(11) H(7) 3.347 ? . .
O(11) H(43) 3.521 ? . 64602
O(11) H(44) 2.684 ? . 64602
O(11) H(84) 3.592 ? . 74502
O(12) H(2) 0.820 ? . .
O(12) H(10) 3.201 ? . 65501
O(12) H(11) 2.747 ? . 65501
O(12) H(14) 3.426 ? . 65501
O(12) H(19) 3.534 ? . 64602
O(12) H(29) 3.556 ? . 64602
O(12) H(34) 3.016 ? . 64602
O(12) H(38) 3.255 ? . .
O(12) H(39) 3.430 ? . .
C(1) H(62) 3.454 ? . .
C(1) H(68) 3.269 ? . .
C(2) H(32) 3.530 ? . 54602
C(3) H(45) 3.579 ? . 64602
C(3) H(65) 3.419 ? . .
C(4) H(44) 3.582 ? . 64602
C(4) H(45) 3.300 ? . 64602
C(4) H(65) 3.578 ? . .
C(5) H(68) 3.325 ? . .
C(6) H(2) 3.497 ? . 45501
C(6) H(68) 2.971 ? . .
C(7) H(66) 3.408 ? . 45501
C(7) H(80) 3.331 ? . 64502
C(8) H(1) 2.395 ? . .
C(9) H(1) 2.424 ? . .
C(9) H(85) 3.535 ? . 45501
C(10) H(33) 3.341 ? . 54602
C(11) H(48) 3.493 ? . 45501
C(13) H(37) 3.188 ? . 65602
C(13) H(54) 3.385 ? . 45501
C(14) H(37) 3.185 ? . 65602
C(15) H(37) 3.174 ? . 65602
C(16) H(36) 3.167 ? . 65602
C(16) H(37) 3.155 ? . 65602
C(16) H(52) 3.208 ? . 45501
C(16) H(54) 3.324 ? . 45501
C(16) H(57) 3.380 ? . 45501
C(16) H(89) 3.521 ? . 65502
C(17) H(36) 2.932 ? . 65602
C(17) H(37) 3.133 ? . 65602
C(17) H(50) 2.955 ? . 45501
C(17) H(52) 2.954 ? . 45501
C(17) H(54) 3.080 ? . 45501
C(17) H(89) 3.266 ? . 65502
C(18) H(36) 3.386 ? . 65602
C(18) H(37) 3.093 ? . 65602
C(18) H(50) 3.091 ? . 45501
C(18) H(54) 3.120 ? . 45501
C(18) H(75) 3.587 ? . 65502
C(19) H(1) 3.047 ? . .
C(19) H(75) 3.405 ? . 65502
C(19) H(83) 3.596 ? . 45501
C(20) H(1) 1.804 ? . .
C(20) H(83) 3.234 ? . 45501
C(22) H(33) 3.522 ? . 54602
C(22) H(46) 3.251 ? . 45501
C(22) H(47) 3.388 ? . 45501
C(22) H(55) 3.488 ? . 45501
C(24) H(14) 3.164 ? . 55602
C(24) H(65) 3.502 ? . 65602
C(24) H(80) 3.436 ? . 45601
C(24) H(81) 3.413 ? . 45601
C(25) H(4) 3.383 ? . 55602
C(25) H(11) 3.516 ? . 55602
C(25) H(16) 3.395 ? . 55602
C(25) H(25) 3.070 ? . 55602
C(25) H(41) 3.402 ? . 55602
C(25) H(57) 3.597 ? . 45501
C(27) H(76) 3.282 ? . 55601
C(30) H(33) 3.308 ? . 54602
C(30) H(76) 3.470 ? . 55601
C(31) H(33) 3.520 ? . 54602
C(31) H(72) 2.851 ? . 55601
C(32) H(72) 3.184 ? . 55601
C(32) H(88) 3.542 ? . 55601
C(33) H(71) 3.376 ? . 55601
C(33) H(72) 3.167 ? . 55601
C(34) H(7) 3.453 ? . 65602
C(34) H(65) 3.509 ? . 65602
C(34) H(87) 3.233 ? . 55601
C(35) H(6) 3.591 ? . 65602
C(35) H(7) 3.553 ? . 65602
C(35) H(58) 3.317 ? . .
C(35) H(87) 3.361 ? . 55601
C(36) H(24) 3.075 ? . 65501
C(36) H(58) 3.159 ? . .
C(37) H(24) 3.401 ? . 65501
C(37) H(88) 3.377 ? . 55601
C(38) H(24) 3.332 ? . 65501
C(39) H(17) 3.449 ? . 65501
C(39) H(23) 3.578 ? . 65501
C(40) H(77) 3.521 ? . 65502
C(41) H(20) 3.250 ? . 65501
C(42) H(20) 3.321 ? . 65501
C(42) H(74) 3.351 ? . 65502
C(42) H(90) 3.443 ? . 75502
C(44) H(1) 3.329 ? . .
C(44) H(23) 3.338 ? . 65501
C(45) H(21) 3.585 ? . .
C(45) H(46) 3.385 ? . .
C(45) H(74) 3.326 ? . 65502
C(46) H(2) 2.404 ? . .
C(46) H(23) 3.535 ? . 65501
C(47) H(2) 2.436 ? . .
C(47) H(40) 3.320 ? . .
C(48) H(78) 3.302 ? . 65502
C(49) H(3) 3.461 ? . .
C(49) H(9) 3.525 ? . .
C(51) H(9) 3.531 ? . .
C(51) H(82) 3.159 ? . 74502
C(52) H(82) 3.166 ? . 74502
C(53) H(82) 3.267 ? . 74502
C(54) H(7) 3.288 ? . .
C(54) H(44) 3.468 ? . 64602
C(54) H(81) 3.148 ? . 74502
C(54) H(82) 3.336 ? . 74502
C(55) H(5) 3.030 ? . .
C(55) H(7) 3.057 ? . .
C(55) H(9) 3.492 ? . .
C(55) H(44) 3.306 ? . 64602
C(55) H(81) 2.914 ? . 74502
C(55) H(82) 3.308 ? . 74502
C(56) H(5) 3.037 ? . .
C(56) H(9) 3.383 ? . .
C(56) H(29) 3.453 ? . 64602
C(56) H(81) 3.285 ? . 74502
C(56) H(82) 3.176 ? . 74502
C(57) H(2) 3.059 ? . .
C(57) H(29) 3.551 ? . 64602
C(57) H(38) 3.469 ? . .
C(58) H(2) 1.811 ? . .
C(58) H(38) 3.130 ? . .
C(58) H(40) 3.438 ? . .
C(59) H(9) 3.487 ? . .
C(60) H(3) 3.532 ? . .
C(60) H(9) 3.544 ? . .
C(60) H(10) 3.235 ? . .
C(60) H(78) 3.454 ? . 65502
C(60) H(79) 3.594 ? . 65502
C(60) H(91) 3.395 ? . 45501
C(61) H(42) 3.435 ? . 55401
C(61) H(43) 3.437 ? . 55401
C(61) H(78) 3.599 ? . 65502
C(62) H(35) 3.547 ? . 55401
C(62) H(53) 3.462 ? . 64502
C(62) H(59) 2.917 ? . 64502
C(63) H(49) 3.481 ? . 64502
C(63) H(61) 3.313 ? . 64502
C(63) H(70) 3.041 ? . 64502
C(63) H(86) 3.361 ? . 64502
C(65) H(30) 3.108 ? . 65401
C(68) H(30) 3.168 ? . 65401
C(68) H(77) 3.382 ? . 65502
C(68) H(78) 3.259 ? . 65502
C(69) H(27) 3.306 ? . 65401
C(69) H(30) 3.496 ? . 65401
C(69) H(78) 3.272 ? . 65502
C(70) H(27) 2.938 ? . 65401
C(71) H(24) 3.338 ? . 65401
C(71) H(27) 2.914 ? . 65401
C(72) H(20) 3.377 ? . 64502
C(72) H(27) 3.478 ? . 65401
C(74) H(69) 3.326 ? . 65501
C(75) H(27) 3.472 ? . 65401
H(1) H(21) 3.196 ? . .
H(1) H(55) 3.082 ? . .
H(1) H(56) 2.674 ? . .
H(1) H(79) 2.956 ? . 65502
H(2) H(10) 3.252 ? . 65501
H(2) H(11) 2.836 ? . 65501
H(2) H(16) 3.272 ? . 65501
H(2) H(25) 3.594 ? . 65501
H(2) H(34) 2.716 ? . 64602
H(2) H(38) 3.429 ? . .
H(2) H(39) 3.242 ? . .
H(2) H(66) 3.273 ? . .
H(3) H(61) 3.597 ? . .
H(3) H(62) 2.551 ? . .
H(3) H(68) 2.728 ? . .
H(4) H(32) 2.596 ? . 54602
H(4) H(33) 3.416 ? . 54602
H(5) H(62) 3.361 ? . .
H(5) H(65) 2.814 ? . .
H(6) H(44) 3.476 ? . 64602
H(6) H(45) 2.927 ? . 64602
H(6) H(65) 3.430 ? . .
H(7) H(44) 2.765 ? . 64602
H(7) H(45) 2.988 ? . 64602
H(7) H(65) 2.924 ? . .
H(8) H(19) 3.560 ? . 54602
H(8) H(31) 2.811 ? . 54602
H(8) H(32) 3.585 ? . 54602
H(8) H(45) 2.937 ? . 64602
H(9) H(62) 2.799 ? . .
H(9) H(67) 2.980 ? . .
H(9) H(68) 2.828 ? . .
H(10) H(68) 2.300 ? . .
H(10) H(69) 3.506 ? . .
H(11) H(19) 3.482 ? . 54602
H(11) H(32) 3.056 ? . 54602
H(11) H(34) 3.168 ? . 54602
H(12) H(49) 3.375 ? . 64502
H(12) H(77) 3.475 ? . .
H(12) H(80) 3.016 ? . 64502
H(12) H(86) 2.966 ? . 64502
H(13) H(66) 3.044 ? . 45501
H(13) H(68) 3.392 ? . .
H(13) H(80) 3.521 ? . 64502
H(13) H(91) 3.163 ? . 45501
H(14) H(29) 2.729 ? . 54602
H(14) H(30) 3.249 ? . 54602
H(14) H(31) 3.004 ? . 54602
H(14) H(66) 2.881 ? . 45501
H(14) H(80) 2.946 ? . 64502
H(14) H(86) 3.598 ? . 64502
H(15) H(33) 2.960 ? . 54602
H(16) H(33) 2.809 ? . 54602
H(16) H(34) 3.155 ? . 54602
H(17) H(48) 2.537 ? . 45501
H(17) H(54) 2.934 ? . 45501
H(17) H(83) 3.468 ? . 45501
H(17) H(85) 3.535 ? . 45501
H(20) H(36) 3.026 ? . 65602
H(20) H(50) 2.623 ? . 45501
H(20) H(51) 3.390 ? . 45501
H(20) H(52) 2.698 ? . 45501
H(20) H(54) 3.412 ? . 45501
H(20) H(75) 3.579 ? . 65502
H(20) H(76) 3.577 ? . 65502
H(20) H(89) 2.588 ? . 65502
H(20) H(90) 3.265 ? . 65502
H(21) H(35) 3.474 ? . 65602
H(21) H(58) 3.250 ? . .
H(21) H(59) 3.031 ? . .
H(21) H(75) 3.252 ? . 65502
H(22) H(54) 3.328 ? . 45501
H(23) H(46) 2.961 ? . 45501
H(23) H(47) 3.103 ? . 45501
H(23) H(48) 3.066 ? . 45501
H(23) H(54) 3.421 ? . 45501
H(23) H(55) 2.574 ? . 45501
H(24) H(46) 2.700 ? . 45501
H(24) H(47) 2.946 ? . 45501
H(24) H(88) 2.820 ? . 45601
H(25) H(33) 2.610 ? . 54602
H(25) H(34) 2.774 ? . 54602
H(25) H(39) 3.320 ? . 45501
H(26) H(33) 2.912 ? . 54602
H(27) H(87) 3.479 ? . 45601
H(27) H(88) 3.086 ? . 45601
H(29) H(65) 3.265 ? . 65602
H(29) H(66) 3.348 ? . 65602
H(29) H(80) 3.312 ? . 45601
H(29) H(81) 3.435 ? . 45601
H(30) H(65) 3.358 ? . 65602
H(30) H(80) 2.746 ? . 45601
H(30) H(81) 2.604 ? . 45601
H(30) H(86) 3.075 ? . 45601
H(32) H(41) 2.975 ? . 55602
H(32) H(57) 2.948 ? . 45501
H(33) H(41) 2.966 ? . 55602
H(33) H(42) 3.345 ? . 55602
H(34) H(39) 3.049 ? . 65602
H(35) H(57) 3.573 ? . 64602
H(35) H(59) 3.497 ? . 64602
H(35) H(76) 2.714 ? . 55601
H(36) H(76) 2.969 ? . 55601
H(36) H(89) 3.373 ? . 55601
H(38) H(62) 3.208 ? . .
H(40) H(61) 3.590 ? . .
H(40) H(62) 3.227 ? . .
H(41) H(57) 3.457 ? . 64602
H(41) H(76) 3.056 ? . 55601
H(42) H(72) 2.503 ? . 55601
H(43) H(69) 3.556 ? . 55601
H(43) H(71) 3.158 ? . 55601
H(43) H(72) 2.831 ? . 55601
H(44) H(65) 2.665 ? . 65602
H(44) H(78) 3.522 ? . 65602
H(44) H(87) 3.340 ? . 55601
H(45) H(58) 2.824 ? . .
H(45) H(87) 3.565 ? . 55601
H(46) H(55) 2.886 ? . .
H(46) H(58) 2.490 ? . .
H(47) H(55) 3.510 ? . .
H(49) H(77) 2.609 ? . 65502
H(49) H(78) 3.592 ? . 65502
H(51) H(90) 3.079 ? . 75502
H(52) H(74) 3.530 ? . 65502
H(52) H(90) 2.761 ? . 75502
H(53) H(64) 3.436 ? . 65502
H(53) H(74) 2.532 ? . 65502
H(53) H(90) 3.533 ? . 75502
H(56) H(64) 3.319 ? . 65502
H(56) H(77) 2.969 ? . 65502
H(56) H(79) 3.403 ? . 65502
H(57) H(74) 3.478 ? . 65502
H(59) H(74) 2.548 ? . 65502
H(59) H(75) 2.737 ? . 65502
H(59) H(76) 2.985 ? . 65502
H(60) H(78) 2.941 ? . 65502
H(61) H(77) 3.557 ? . 65502
H(61) H(78) 2.761 ? . 65502
H(61) H(79) 3.139 ? . 65502
H(65) H(81) 3.067 ? . 74502
H(66) H(80) 3.422 ? . 74502
H(66) H(82) 3.500 ? . 74502
H(68) H(91) 3.327 ? . 45501
H(69) H(91) 2.627 ? . 45501
H(69) H(92) 3.263 ? . 45501
H(70) H(78) 2.587 ? . 65502
H(70) H(79) 2.656 ? . 65502
H(71) H(78) 2.758 ? . 65502
H(77) H(86) 2.859 ? . 64502
H(78) H(86) 3.080 ? . 64502
H(78) H(87) 3.110 ? . 64502
H(79) H(84) 2.883 ? . 74502
